data_7016305
loop_
_publ_author_name
'Liang, Lan-Chang'
'Li, Chun-Wei'
'Lee, Pei-Ying'
'Chang, Chih-Hsiang'
'Man Lee, Hon'

_publ_section_title
;
 A terminal nickel(ii) anilide complex featuring an unsymmetrically
 substituted amido pincer ligand: synthesis and reactivity.
;
_journal_issue 35
_journal_name_full 'Dalton transactions (Cambridge, England : 2003)'
_journal_page_first 9004
_journal_page_last 9011
_journal_paper_doi 10.1039/c1dt10191a
_journal_volume 40
_journal_year 2011
_chemical_formula_moiety ' C30 H32 Cl N Ni P2, C7 H8'
_chemical_formula_sum 'C37 H40 Cl N Ni P2'
_chemical_formula_weight 654.80
_space_group_IT_number 2
_symmetry_cell_setting triclinic
_symmetry_Int_Tables_number 2
_symmetry_space_group_name_Hall '-P 1'
_symmetry_space_group_name_H-M 'P -1'
_atom_sites_solution_hydrogens geom
_atom_sites_solution_primary direct
_atom_sites_solution_secondary difmap
_audit_creation_method SHELXL-97
_cell_angle_alpha 110.914(5)
_cell_angle_beta 92.567(7)
_cell_angle_gamma 91.650(6)
_cell_formula_units_Z 4
_cell_length_a 12.365(4)
_cell_length_b 15.097(5)
_cell_length_c 18.987(6)
_cell_measurement_reflns_used 105
_cell_measurement_temperature 150(2)
_cell_measurement_theta_max 17.2
_cell_measurement_theta_min 2.9
_cell_volume 3303.7(19)
_computing_cell_refinement 'APEX2 v1.0-22'
_computing_data_collection 'APEX2 v1.0-22 (Bruker, 2004)'
_computing_data_reduction 'APEX2 v1.0-22'
_computing_molecular_graphics 'SHELXTL 5.1'
_computing_publication_material 'SHELXTL 5.1'
_computing_structure_refinement 'SHELXTL 5.1'
_computing_structure_solution 'SHELXTL 5.1 (Sheldrick, 1998)'
_diffrn_ambient_temperature 150(2)
_diffrn_measured_fraction_theta_full 0.997
_diffrn_measured_fraction_theta_max 0.997
_diffrn_measurement_device_type 'Bruker SMART APEX II'
_diffrn_measurement_method \w
_diffrn_radiation_monochromator graphite
_diffrn_radiation_probe x-ray
_diffrn_radiation_type MoK\a
_diffrn_radiation_wavelength 0.71073
_diffrn_reflns_av_R_equivalents 0.1485
_diffrn_reflns_av_sigmaI/netI 0.2394
_diffrn_reflns_limit_h_max 15
_diffrn_reflns_limit_h_min -15
_diffrn_reflns_limit_k_max 18
_diffrn_reflns_limit_k_min -18
_diffrn_reflns_limit_l_max 23
_diffrn_reflns_limit_l_min -23
_diffrn_reflns_number 33153
_diffrn_reflns_theta_full 26.25
_diffrn_reflns_theta_max 26.25
_diffrn_reflns_theta_min 1.15
_diffrn_source 'fine-focus sealed tube'
_diffrn_standards_decay_% 0
_diffrn_standards_interval_count 0
_diffrn_standards_interval_time 0
_diffrn_standards_number 0
_exptl_absorpt_coefficient_mu 0.792
_exptl_absorpt_correction_T_max 0.9394
_exptl_absorpt_correction_T_min 0.7802
_exptl_absorpt_correction_type multi-scan
_exptl_absorpt_process_details 'SADABS 2.10 (Sheldrick, 2003)'
_exptl_crystal_colour green
_exptl_crystal_density_diffrn 1.316
_exptl_crystal_density_method 'not measured'
_exptl_crystal_description 'plate '
_exptl_crystal_F_000 1376
_exptl_crystal_size_max 0.33
_exptl_crystal_size_mid 0.20
_exptl_crystal_size_min 0.08
_refine_diff_density_max 0.784
_refine_diff_density_min -1.153
_refine_diff_density_rms 0.102
_refine_ls_extinction_method none
_refine_ls_goodness_of_fit_ref 0.897
_refine_ls_hydrogen_treatment constr
_refine_ls_matrix_type full
_refine_ls_number_parameters 755
_refine_ls_number_reflns 13305
_refine_ls_number_restraints 36
_refine_ls_restrained_S_all 0.909
_refine_ls_R_factor_all 0.1945
_refine_ls_R_factor_gt 0.0616
_refine_ls_shift/su_max 0.000
_refine_ls_shift/su_mean 0.000
_refine_ls_structure_factor_coef Fsqd
_refine_ls_weighting_details 'calc w=1/[\s^2^(Fo^2^)+(0.0762P)^2^+0.0000P] where P=(Fo^2^+2Fc^2^)/3'
_refine_ls_weighting_scheme calc
_refine_ls_wR_factor_gt 0.1268
_refine_ls_wR_factor_ref 0.1795
_reflns_number_gt 5499
_reflns_number_total 13305
_reflns_threshold_expression I>2\s
_cod_data_source_file c1dt10191a.txt
_cod_data_source_block ply3172
_cod_original_cell_volume 3303.7(18)
_cod_database_code 7016305

loop_
_symmetry_equiv_pos_as_xyz
'x, y, z'
'-x, -y, -z'

loop_
_atom_site_label
_atom_site_type_symbol
_atom_site_fract_x
_atom_site_fract_y
_atom_site_fract_z
_atom_site_U_iso_or_equiv
_atom_site_adp_type
_atom_site_occupancy
_atom_site_symmetry_multiplicity
_atom_site_calc_flag
_atom_site_refinement_flags
C1 C 0.6322(5) 0.0685(4) 0.2381(3) 0.0271(15) Uani 1 1 d .
C2 C 0.6001(4) 0.0586(4) 0.1631(3) 0.0267(15) Uani 1 1 d .
C3 C 0.4951(5) 0.0278(4) 0.1337(4) 0.0333(16) Uani 1 1 d .
H3 H 0.4755 0.0219 0.0832 0.040 Uiso 1 1 calc R
C4 C 0.4188(5) 0.0056(4) 0.1764(4) 0.0323(16) Uani 1 1 d .
H4 H 0.3473 -0.0166 0.1559 0.039 Uiso 1 1 calc R
C5 C 0.4503(5) 0.0171(4) 0.2506(4) 0.0366(17) Uani 1 1 d .
H5 H 0.3988 0.0028 0.2811 0.044 Uiso 1 1 calc R
C6 C 0.5527(5) 0.0482(4) 0.2811(4) 0.0327(16) Uani 1 1 d .
H6 H 0.5702 0.0561 0.3323 0.039 Uiso 1 1 calc R
C7 C 0.7852(5) 0.0941(4) 0.3299(3) 0.0276(15) Uani 1 1 d .
C8 C 0.8647(4) 0.1642(4) 0.3719(3) 0.0265(15) Uani 1 1 d .
C9 C 0.9173(5) 0.1577(4) 0.4369(3) 0.0318(16) Uani 1 1 d .
H9 H 0.9694 0.2059 0.4658 0.038 Uiso 1 1 calc R
C10 C 0.8942(5) 0.0823(5) 0.4593(4) 0.0388(17) Uani 1 1 d .
H10 H 0.9296 0.0782 0.5034 0.047 Uiso 1 1 calc R
C11 C 0.8181(5) 0.0123(5) 0.4160(4) 0.0379(17) Uani 1 1 d .
H11 H 0.8023 -0.0404 0.4307 0.046 Uiso 1 1 calc R
C12 C 0.7650(5) 0.0173(4) 0.3523(3) 0.0326(16) Uani 1 1 d .
H12 H 0.7141 -0.0321 0.3235 0.039 Uiso 1 1 calc R
C13 C 0.7484(5) 0.0088(4) 0.0408(3) 0.0272(15) Uani 1 1 d .
C14 C 0.7005(5) -0.0826(5) 0.0166(4) 0.0350(17) Uani 1 1 d .
H14 H 0.6390 -0.0953 0.0403 0.042 Uiso 1 1 calc R
C15 C 0.7425(5) -0.1550(5) -0.0421(4) 0.0403(18) Uani 1 1 d .
H15 H 0.7100 -0.2173 -0.0578 0.048 Uiso 1 1 calc R
C16 C 0.8306(6) -0.1380(5) -0.0780(4) 0.0448(19) Uani 1 1 d .
H16 H 0.8590 -0.1882 -0.1180 0.054 Uiso 1 1 calc R
C17 C 0.8769(6) -0.0480(6) -0.0554(4) 0.051(2) Uani 1 1 d .
H17 H 0.9368 -0.0354 -0.0806 0.062 Uiso 1 1 calc R
C18 C 0.8372(5) 0.0243(5) 0.0037(4) 0.0431(18) Uani 1 1 d .
H18 H 0.8712 0.0861 0.0194 0.052 Uiso 1 1 calc R
C19 C 0.6300(4) 0.1793(4) 0.0784(3) 0.0279(15) Uani 1 1 d .
C20 C 0.6471(6) 0.1796(5) 0.0072(4) 0.0472(19) Uani 1 1 d .
H20 H 0.6986 0.1399 -0.0230 0.057 Uiso 1 1 calc R
C21 C 0.5878(6) 0.2393(6) -0.0199(4) 0.060(2) Uani 1 1 d .
H21 H 0.5989 0.2392 -0.0692 0.072 Uiso 1 1 calc R
C22 C 0.5141(6) 0.2979(5) 0.0226(5) 0.049(2) Uani 1 1 d .
H22 H 0.4738 0.3379 0.0035 0.059 Uiso 1 1 calc R
C23 C 0.5001(5) 0.2974(5) 0.0929(4) 0.0462(19) Uani 1 1 d .
H23 H 0.4501 0.3387 0.1233 0.055 Uiso 1 1 calc R
C24 C 0.5556(5) 0.2394(4) 0.1215(4) 0.0377(17) Uani 1 1 d .
H24 H 0.5431 0.2403 0.1707 0.045 Uiso 1 1 calc R
C25 C 0.8290(5) 0.3590(4) 0.3825(3) 0.0321(16) Uani 1 1 d .
H25 H 0.8490 0.4082 0.3607 0.039 Uiso 1 1 calc R
C26 C 0.7064(5) 0.3410(5) 0.3715(4) 0.0463(19) Uani 1 1 d .
H26A H 0.6858 0.2862 0.3850 0.069 Uiso 1 1 calc R
H26B H 0.6834 0.3281 0.3186 0.069 Uiso 1 1 calc R
H26C H 0.6710 0.3971 0.4039 0.069 Uiso 1 1 calc R
C27 C 0.8646(6) 0.3988(5) 0.4676(3) 0.0456(19) Uani 1 1 d .
H27A H 0.8304 0.4590 0.4922 0.068 Uiso 1 1 calc R
H27B H 0.9436 0.4094 0.4738 0.068 Uiso 1 1 calc R
H27C H 0.8424 0.3532 0.4908 0.068 Uiso 1 1 calc R
C28 C 1.0400(5) 0.2752(5) 0.3431(4) 0.0358(17) Uani 1 1 d .
H28 H 1.0617 0.2831 0.3965 0.043 Uiso 1 1 calc R
C29 C 1.0967(5) 0.1894(5) 0.2912(4) 0.049(2) Uani 1 1 d .
H29A H 1.0761 0.1797 0.2384 0.074 Uiso 1 1 calc R
H29B H 1.0748 0.1328 0.3018 0.074 Uiso 1 1 calc R
H29C H 1.1754 0.2009 0.3001 0.074 Uiso 1 1 calc R
C30 C 1.0754(5) 0.3673(5) 0.3312(4) 0.050(2) Uani 1 1 d .
H30A H 1.1545 0.3763 0.3378 0.075 Uiso 1 1 calc R
H30B H 1.0425 0.4214 0.3681 0.075 Uiso 1 1 calc R
H30C H 1.0517 0.3628 0.2800 0.075 Uiso 1 1 calc R
C31 C 0.4802(5) 0.2764(4) 0.6403(3) 0.0301(16) Uani 1 1 d .
C32 C 0.4913(5) 0.2625(4) 0.5630(4) 0.0290(15) Uani 1 1 d .
C33 C 0.5925(5) 0.2602(4) 0.5340(4) 0.0416(18) Uani 1 1 d .
H33 H 0.5978 0.2530 0.4825 0.050 Uiso 1 1 calc R
C34 C 0.6857(5) 0.2684(5) 0.5791(5) 0.0448(19) Uani 1 1 d .
H34 H 0.7549 0.2635 0.5587 0.054 Uiso 1 1 calc R
C35 C 0.6759(6) 0.2838(5) 0.6553(4) 0.0450(19) Uani 1 1 d .
H35 H 0.7396 0.2924 0.6873 0.054 Uiso 1 1 calc R
C36 C 0.5779(5) 0.2868(4) 0.6850(4) 0.0371(17) Uani 1 1 d .
H36 H 0.5747 0.2961 0.7370 0.045 Uiso 1 1 calc R
C37 C 0.3537(5) 0.2651(4) 0.7307(3) 0.0303(16) Uani 1 1 d .
C38 C 0.2626(5) 0.3050(4) 0.7684(4) 0.0296(15) Uani 1 1 d .
C39 C 0.2347(6) 0.2906(5) 0.8340(4) 0.0436(18) Uani 1 1 d .
H39 H 0.1731 0.3197 0.8591 0.052 Uiso 1 1 calc R
C40 C 0.2950(6) 0.2349(5) 0.8628(4) 0.049(2) Uani 1 1 d .
H40 H 0.2767 0.2264 0.9081 0.059 Uiso 1 1 calc R
C41 C 0.3827(6) 0.1917(5) 0.8243(4) 0.0402(18) Uani 1 1 d .
H41 H 0.4239 0.1516 0.8429 0.048 Uiso 1 1 calc R
C42 C 0.4119(5) 0.2052(4) 0.7596(3) 0.0343(16) Uani 1 1 d .
H42 H 0.4721 0.1738 0.7340 0.041 Uiso 1 1 calc R
C43 C 0.3808(5) 0.3119(5) 0.4450(4) 0.0327(16) Uani 1 1 d .
C44 C 0.3816(5) 0.4100(5) 0.4648(4) 0.0469(19) Uani 1 1 d .
H44 H 0.3714 0.4489 0.5156 0.056 Uiso 1 1 calc R
C45 C 0.3967(6) 0.4514(6) 0.4124(5) 0.059(2) Uani 1 1 d .
H45 H 0.3967 0.5185 0.4272 0.071 Uiso 1 1 calc R
C46 C 0.4121(5) 0.3965(7) 0.3381(5) 0.056(2) Uani 1 1 d .
H46 H 0.4232 0.4255 0.3018 0.067 Uiso 1 1 calc R
C47 C 0.4111(5) 0.2999(6) 0.3176(4) 0.051(2) Uani 1 1 d .
H47 H 0.4212 0.2615 0.2666 0.062 Uiso 1 1 calc R
C48 C 0.3954(5) 0.2572(5) 0.3703(4) 0.0420(18) Uani 1 1 d .
H48 H 0.3948 0.1900 0.3550 0.050 Uiso 1 1 calc R
C49 C 0.3230(5) 0.1360(4) 0.4647(3) 0.0311(16) Uani 1 1 d .
C50 C 0.2157(5) 0.1150(5) 0.4361(4) 0.0359(17) Uani 1 1 d .
H50 H 0.1674 0.1647 0.4424 0.043 Uiso 1 1 calc R
C51 C 0.1801(5) 0.0223(5) 0.3988(4) 0.0413(18) Uani 1 1 d .
H51 H 0.1070 0.0082 0.3792 0.050 Uiso 1 1 calc R
C52 C 0.2489(5) -0.0500(5) 0.3897(4) 0.0410(18) Uani 1 1 d .
H52 H 0.2232 -0.1139 0.3636 0.049 Uiso 1 1 calc R
C53 C 0.3558(5) -0.0309(5) 0.4180(4) 0.0394(17) Uani 1 1 d .
H53 H 0.4032 -0.0811 0.4119 0.047 Uiso 1 1 calc R
C54 C 0.3925(5) 0.0631(5) 0.4556(3) 0.0326(16) Uani 1 1 d .
H54 H 0.4656 0.0771 0.4750 0.039 Uiso 1 1 calc R
C55 C 0.0447(5) 0.3329(5) 0.7220(4) 0.050(2) Uani 1 1 d .
H55 H 0.0317 0.3366 0.7746 0.060 Uiso 1 1 calc R
C56 C 0.0235(6) 0.2298(6) 0.6690(5) 0.085(3) Uani 1 1 d .
H56A H -0.0504 0.2085 0.6740 0.128 Uiso 1 1 calc R
H56B H 0.0754 0.1897 0.6823 0.128 Uiso 1 1 calc R
H56C H 0.0318 0.2253 0.6168 0.128 Uiso 1 1 calc R
C57 C -0.0331(6) 0.3977(6) 0.7013(5) 0.079(3) Uani 1 1 d .
H57A H -0.0195 0.3971 0.6507 0.119 Uiso 1 1 calc R
H57B H -0.0217 0.4626 0.7380 0.119 Uiso 1 1 calc R
H57C H -0.1079 0.3750 0.7020 0.119 Uiso 1 1 calc R
C58 C 0.2028(6) 0.4945(4) 0.7739(4) 0.0416(18) Uani 1 1 d .
H58 H 0.1528 0.5274 0.7495 0.050 Uiso 1 1 calc R
C59 C 0.3184(7) 0.5281(5) 0.7674(5) 0.081(3) Uani 1 1 d .
H59A H 0.3266 0.5972 0.7928 0.122 Uiso 1 1 calc R
H59B H 0.3330 0.5111 0.7140 0.122 Uiso 1 1 calc R
H59C H 0.3697 0.4977 0.7913 0.122 Uiso 1 1 calc R
C60 C 0.1732(8) 0.5216(6) 0.8563(4) 0.091(3) Uani 1 1 d .
H60A H 0.2237 0.4936 0.8828 0.136 Uiso 1 1 calc R
H60B H 0.0992 0.4977 0.8578 0.136 Uiso 1 1 calc R
H60C H 0.1778 0.5909 0.8810 0.136 Uiso 1 1 calc R
C61 C 0.4455(7) 0.5560(6) 0.1033(5) 0.081(3) Uani 1 1 d .
H61A H 0.4474 0.6212 0.1398 0.121 Uiso 1 1 calc R
H61B H 0.4487 0.5571 0.0522 0.121 Uiso 1 1 calc R
H61C H 0.5077 0.5233 0.1144 0.121 Uiso 1 1 calc R
C62 C 0.3429(7) 0.5048(5) 0.1088(4) 0.050(2) Uani 1 1 d .
C63 C 0.3196(6) 0.4913(5) 0.1738(4) 0.051(2) Uani 1 1 d .
H63 H 0.3694 0.5165 0.2165 0.061 Uiso 1 1 calc R
C64 C 0.2273(7) 0.4430(6) 0.1802(5) 0.063(2) Uani 1 1 d .
H64 H 0.2133 0.4355 0.2266 0.076 Uiso 1 1 calc R
C65 C 0.1556(7) 0.4058(6) 0.1189(7) 0.083(3) Uani 1 1 d .
H65 H 0.0914 0.3715 0.1217 0.100 Uiso 1 1 calc R
C66 C 0.1789(9) 0.4195(7) 0.0521(6) 0.092(3) Uani 1 1 d .
H66 H 0.1296 0.3947 0.0091 0.111 Uiso 1 1 calc R
C67 C 0.2716(8) 0.4681(6) 0.0482(5) 0.075(3) Uani 1 1 d .
H67 H 0.2865 0.4763 0.0022 0.089 Uiso 1 1 calc R
C68 C 1.0546(7) 0.0625(6) 0.8213(6) 0.099(3) Uani 1 1 d .
H68A H 1.0448 0.0356 0.7661 0.148 Uiso 1 1 calc R
H68B H 1.0437 0.0121 0.8418 0.148 Uiso 1 1 calc R
H68C H 1.1281 0.0912 0.8359 0.148 Uiso 1 1 calc R
C69 C 0.9760(5) 0.1350(4) 0.8510(4) 0.065(2) Uani 1 1 d GU
C70 C 0.9940(5) 0.2017(6) 0.9236(4) 0.123(3) Uani 1 1 d GU
H70 H 1.0540 0.1969 0.9549 0.148 Uiso 1 1 calc R
C71 C 0.9244(7) 0.2755(5) 0.9503(4) 0.161(4) Uani 1 1 d GU
H71 H 0.9367 0.3211 0.9999 0.193 Uiso 1 1 calc R
C72 C 0.8367(6) 0.2826(5) 0.9045(5) 0.157(4) Uani 1 1 d GU
H72 H 0.7891 0.3331 0.9228 0.189 Uiso 1 1 calc R
C73 C 0.8186(5) 0.2159(6) 0.8320(5) 0.134(3) Uani 1 1 d GU
H73 H 0.7587 0.2207 0.8007 0.160 Uiso 1 1 calc R
C74 C 0.8883(5) 0.1421(5) 0.8052(3) 0.111(3) Uani 1 1 d GU
H74 H 0.8760 0.0964 0.7556 0.133 Uiso 1 1 calc R
Cl1 Cl 0.90102(12) 0.25637(12) 0.16137(9) 0.0383(4) Uani 1 1 d .
Cl2 Cl 0.14149(13) 0.36987(12) 0.55285(9) 0.0440(5) Uani 1 1 d .
N1 N 0.7378(4) 0.1047(3) 0.2646(3) 0.0275(12) Uani 1 1 d .
N2 N 0.3758(4) 0.2826(3) 0.6655(3) 0.0299(13) Uani 1 1 d .
Ni1 Ni 0.81255(6) 0.17694(6) 0.21738(4) 0.0273(2) Uani 1 1 d .
Ni2 Ni 0.26505(6) 0.32111(6) 0.61281(4) 0.0294(2) Uani 1 1 d .
P1 P 0.70157(12) 0.10410(12) 0.11924(9) 0.0279(4) Uani 1 1 d .
P2 P 0.89332(12) 0.24992(12) 0.32900(9) 0.0284(4) Uani 1 1 d .
P3 P 0.18630(13) 0.36755(12) 0.71933(10) 0.0317(4) Uani 1 1 d .
P4 P 0.36231(13) 0.25989(12) 0.51562(10) 0.0311(4) Uani 1 1 d .

loop_
_atom_site_aniso_label
_atom_site_aniso_U_11
_atom_site_aniso_U_22
_atom_site_aniso_U_33
_atom_site_aniso_U_23
_atom_site_aniso_U_13
_atom_site_aniso_U_12
C1 0.034(4) 0.020(3) 0.024(4) 0.004(3) 0.005(3) 0.006(3)
C2 0.025(3) 0.034(4) 0.021(3) 0.009(3) 0.006(3) 0.006(3)
C3 0.029(4) 0.039(4) 0.030(4) 0.010(3) -0.001(3) 0.003(3)
C4 0.021(3) 0.034(4) 0.039(4) 0.009(3) 0.003(3) -0.002(3)
C5 0.036(4) 0.036(4) 0.037(4) 0.011(3) 0.011(3) 0.000(3)
C6 0.030(4) 0.044(4) 0.023(4) 0.010(3) 0.007(3) -0.001(3)
C7 0.031(4) 0.034(4) 0.018(3) 0.009(3) 0.004(3) 0.009(3)
C8 0.024(3) 0.027(4) 0.028(4) 0.009(3) 0.005(3) 0.004(3)
C9 0.031(4) 0.037(4) 0.024(4) 0.006(3) 0.003(3) 0.004(3)
C10 0.037(4) 0.050(5) 0.036(4) 0.024(4) 0.000(3) 0.004(3)
C11 0.046(4) 0.033(4) 0.040(4) 0.020(4) 0.004(4) 0.005(3)
C12 0.036(4) 0.034(4) 0.027(4) 0.010(3) 0.001(3) 0.002(3)
C13 0.022(3) 0.040(4) 0.021(4) 0.012(3) 0.010(3) 0.004(3)
C14 0.031(4) 0.044(4) 0.032(4) 0.014(4) 0.007(3) -0.001(3)
C15 0.040(4) 0.035(4) 0.035(4) 0.000(4) 0.005(4) 0.001(3)
C16 0.044(5) 0.052(5) 0.030(4) 0.004(4) 0.010(4) 0.003(4)
C17 0.045(5) 0.056(5) 0.045(5) 0.006(4) 0.027(4) 0.004(4)
C18 0.039(4) 0.036(4) 0.045(5) 0.002(4) 0.010(4) -0.007(3)
C19 0.019(3) 0.037(4) 0.026(4) 0.010(3) -0.002(3) -0.001(3)
C20 0.066(5) 0.053(5) 0.028(4) 0.019(4) 0.006(4) 0.014(4)
C21 0.077(6) 0.067(6) 0.042(5) 0.026(5) -0.008(5) 0.007(5)
C22 0.049(5) 0.043(5) 0.056(5) 0.021(4) -0.011(4) 0.001(4)
C23 0.036(4) 0.043(5) 0.058(5) 0.015(4) 0.005(4) 0.011(3)
C24 0.034(4) 0.043(4) 0.038(4) 0.017(4) 0.004(3) 0.003(3)
C25 0.035(4) 0.031(4) 0.028(4) 0.007(3) 0.001(3) 0.007(3)
C26 0.042(4) 0.049(5) 0.040(4) 0.006(4) 0.003(4) 0.011(4)
C27 0.062(5) 0.044(4) 0.030(4) 0.013(4) -0.002(4) 0.009(4)
C28 0.026(4) 0.055(5) 0.025(4) 0.015(4) -0.004(3) -0.006(3)
C29 0.034(4) 0.076(6) 0.036(4) 0.015(4) 0.006(4) 0.019(4)
C30 0.035(4) 0.065(5) 0.050(5) 0.023(4) -0.001(4) -0.019(4)
C31 0.032(4) 0.028(4) 0.028(4) 0.007(3) 0.002(3) 0.000(3)
C32 0.027(4) 0.026(4) 0.033(4) 0.008(3) 0.007(3) 0.003(3)
C33 0.045(5) 0.039(4) 0.043(5) 0.016(4) 0.012(4) 0.010(3)
C34 0.032(4) 0.043(5) 0.067(6) 0.026(4) 0.016(4) 0.000(3)
C35 0.031(4) 0.048(5) 0.059(5) 0.023(4) 0.004(4) 0.001(3)
C36 0.034(4) 0.036(4) 0.036(4) 0.008(3) -0.004(3) -0.001(3)
C37 0.038(4) 0.028(4) 0.022(4) 0.005(3) 0.000(3) 0.001(3)
C38 0.035(4) 0.028(4) 0.025(4) 0.008(3) 0.011(3) 0.007(3)
C39 0.056(5) 0.047(5) 0.031(4) 0.016(4) 0.015(4) 0.013(4)
C40 0.073(5) 0.045(5) 0.034(4) 0.017(4) 0.014(4) 0.015(4)
C41 0.056(5) 0.039(4) 0.030(4) 0.018(4) -0.002(4) 0.006(4)
C42 0.039(4) 0.038(4) 0.023(4) 0.007(3) 0.002(3) 0.007(3)
C43 0.027(4) 0.039(4) 0.034(4) 0.015(4) 0.002(3) 0.003(3)
C44 0.062(5) 0.036(4) 0.044(5) 0.016(4) 0.006(4) 0.004(4)
C45 0.058(5) 0.056(5) 0.081(7) 0.046(5) 0.005(5) -0.001(4)
C46 0.035(4) 0.097(7) 0.058(6) 0.054(6) 0.001(4) 0.001(5)
C47 0.051(5) 0.073(6) 0.036(5) 0.025(5) 0.014(4) 0.000(4)
C48 0.046(4) 0.045(5) 0.036(4) 0.015(4) 0.013(4) 0.007(4)
C49 0.037(4) 0.037(4) 0.025(4) 0.017(3) 0.004(3) 0.007(3)
C50 0.032(4) 0.037(4) 0.037(4) 0.012(3) 0.004(3) 0.007(3)
C51 0.032(4) 0.048(5) 0.043(4) 0.016(4) -0.005(3) 0.001(3)
C52 0.046(4) 0.039(4) 0.039(4) 0.016(4) 0.000(4) 0.003(3)
C53 0.050(4) 0.034(4) 0.033(4) 0.010(3) 0.007(4) 0.012(3)
C54 0.028(4) 0.041(4) 0.030(4) 0.014(3) 0.008(3) 0.005(3)
C55 0.033(4) 0.059(5) 0.059(5) 0.021(4) 0.008(4) -0.005(4)
C56 0.052(5) 0.084(7) 0.111(8) 0.027(6) -0.001(5) -0.031(5)
C57 0.035(5) 0.109(8) 0.096(7) 0.037(6) 0.014(5) 0.016(5)
C58 0.066(5) 0.025(4) 0.029(4) 0.004(3) -0.002(4) 0.009(4)
C59 0.096(7) 0.041(5) 0.092(7) 0.012(5) -0.033(6) -0.026(5)
C60 0.181(10) 0.061(6) 0.027(5) 0.010(4) 0.003(6) 0.046(6)
C61 0.112(8) 0.052(6) 0.078(7) 0.022(5) 0.029(6) 0.007(6)
C62 0.071(6) 0.042(5) 0.039(5) 0.017(4) 0.010(4) 0.010(4)
C63 0.063(5) 0.050(5) 0.045(5) 0.022(4) 0.013(4) 0.014(4)
C64 0.076(6) 0.049(5) 0.068(6) 0.021(5) 0.026(6) 0.018(5)
C65 0.056(6) 0.066(7) 0.112(9) 0.013(7) 0.015(7) 0.002(5)
C66 0.098(8) 0.093(8) 0.067(8) 0.009(6) -0.016(7) 0.003(7)
C67 0.100(8) 0.061(6) 0.052(6) 0.008(5) 0.005(6) 0.005(6)
C68 0.077(7) 0.075(7) 0.141(10) 0.033(7) 0.033(7) 0.007(6)
C69 0.056(4) 0.092(6) 0.053(5) 0.033(4) 0.010(4) 0.005(4)
C70 0.072(5) 0.136(7) 0.114(7) -0.012(6) 0.009(6) -0.012(5)
C71 0.097(7) 0.153(8) 0.160(8) -0.034(7) 0.033(6) -0.011(6)
C72 0.125(7) 0.150(8) 0.163(8) 0.010(7) 0.035(7) 0.036(7)
C73 0.128(7) 0.179(8) 0.104(7) 0.057(6) 0.031(6) 0.067(6)
C74 0.101(6) 0.161(7) 0.068(5) 0.035(5) 0.016(5) 0.051(5)
Cl1 0.0371(9) 0.0469(11) 0.0335(10) 0.0185(9) 0.0002(8) -0.0056(8)
Cl2 0.0413(10) 0.0526(11) 0.0357(10) 0.0130(9) -0.0066(8) 0.0138(9)
N1 0.025(3) 0.033(3) 0.024(3) 0.011(3) 0.000(2) -0.001(2)
N2 0.023(3) 0.039(3) 0.026(3) 0.009(3) 0.004(2) 0.009(2)
Ni1 0.0260(4) 0.0331(5) 0.0221(5) 0.0094(4) 0.0005(4) 0.0005(4)
Ni2 0.0275(4) 0.0351(5) 0.0236(5) 0.0080(4) 0.0007(4) 0.0059(4)
P1 0.0259(9) 0.0328(10) 0.0230(9) 0.0079(8) -0.0001(8) 0.0009(7)
P2 0.0252(9) 0.0347(10) 0.0244(9) 0.0101(8) -0.0009(8) -0.0002(8)
P3 0.0285(9) 0.0348(10) 0.0297(10) 0.0089(9) 0.0014(8) 0.0019(8)
P4 0.0325(10) 0.0346(10) 0.0262(10) 0.0103(8) 0.0042(8) 0.0060(8)

loop_
_atom_type_symbol
_atom_type_description
_atom_type_scat_dispersion_real
_atom_type_scat_dispersion_imag
_atom_type_scat_source
C C 0.0033 0.0016 'International Tables Vol C Tables 4.2.6.8 and 6.1.1.4'
H H 0.0000 0.0000 'International Tables Vol C Tables 4.2.6.8 and 6.1.1.4'
N N 0.0061 0.0033 'International Tables Vol C Tables 4.2.6.8 and 6.1.1.4'
P P 0.1023 0.0942 'International Tables Vol C Tables 4.2.6.8 and 6.1.1.4'
Cl Cl 0.1484 0.1585 'International Tables Vol C Tables 4.2.6.8 and 6.1.1.4'
Ni Ni 0.3393 1.1124 'International Tables Vol C Tables 4.2.6.8 and 6.1.1.4'

loop_
_geom_angle_atom_site_label_1
_geom_angle_atom_site_label_2
_geom_angle_atom_site_label_3
_geom_angle
N1 C1 C6 125.6(5)
N1 C1 C2 117.4(6)
C6 C1 C2 116.8(5)
C3 C2 C1 121.0(6)
C3 C2 P1 126.0(5)
C1 C2 P1 112.5(4)
C4 C3 C2 121.3(6)
C4 C3 H3 119.4
C2 C3 H3 119.4
C3 C4 C5 117.5(6)
C3 C4 H4 121.3
C5 C4 H4 121.3
C6 C5 C4 122.4(6)
C6 C5 H5 118.8
C4 C5 H5 118.8
C5 C6 C1 121.0(6)
C5 C6 H6 119.5
C1 C6 H6 119.5
C12 C7 C8 118.4(5)
C12 C7 N1 125.0(5)
C8 C7 N1 116.4(5)
C9 C8 C7 119.9(5)
C9 C8 P2 127.1(5)
C7 C8 P2 112.9(4)
C10 C9 C8 120.8(6)
C10 C9 H9 119.6
C8 C9 H9 119.6
C9 C10 C11 118.7(6)
C9 C10 H10 120.7
C11 C10 H10 120.7
C12 C11 C10 121.6(6)
C12 C11 H11 119.2
C10 C11 H11 119.2
C11 C12 C7 120.5(6)
C11 C12 H12 119.7
C7 C12 H12 119.7
C18 C13 C14 117.9(6)
C18 C13 P1 119.9(5)
C14 C13 P1 122.1(5)
C15 C14 C13 120.1(6)
C15 C14 H14 120.0
C13 C14 H14 120.0
C16 C15 C14 121.0(7)
C16 C15 H15 119.5
C14 C15 H15 119.5
C17 C16 C15 119.2(7)
C17 C16 H16 120.4
C15 C16 H16 120.4
C16 C17 C18 120.4(7)
C16 C17 H17 119.8
C18 C17 H17 119.8
C17 C18 C13 121.3(7)
C17 C18 H18 119.4
C13 C18 H18 119.4
C20 C19 C24 119.0(6)
C20 C19 P1 123.0(5)
C24 C19 P1 118.0(5)
C19 C20 C21 119.0(7)
C19 C20 H20 120.5
C21 C20 H20 120.5
C22 C21 C20 121.6(7)
C22 C21 H21 119.2
C20 C21 H21 119.2
C23 C22 C21 118.2(7)
C23 C22 H22 120.9
C21 C22 H22 120.9
C22 C23 C24 122.3(7)
C22 C23 H23 118.9
C24 C23 H23 118.9
C23 C24 C19 119.9(7)
C23 C24 H24 120.1
C19 C24 H24 120.1
C26 C25 C27 110.4(6)
C26 C25 P2 108.8(4)
C27 C25 P2 113.8(4)
C26 C25 H25 107.9
C27 C25 H25 107.9
P2 C25 H25 107.9
C25 C26 H26A 109.5
C25 C26 H26B 109.5
H26A C26 H26B 109.5
C25 C26 H26C 109.5
H26A C26 H26C 109.5
H26B C26 H26C 109.5
C25 C27 H27A 109.5
C25 C27 H27B 109.5
H27A C27 H27B 109.5
C25 C27 H27C 109.5
H27A C27 H27C 109.5
H27B C27 H27C 109.5
C29 C28 C30 111.7(6)
C29 C28 P2 108.8(4)
C30 C28 P2 112.9(4)
C29 C28 H28 107.8
C30 C28 H28 107.8
P2 C28 H28 107.8
C28 C29 H29A 109.5
C28 C29 H29B 109.5
H29A C29 H29B 109.5
C28 C29 H29C 109.5
H29A C29 H29C 109.5
H29B C29 H29C 109.5
C28 C30 H30A 109.5
C28 C30 H30B 109.5
H30A C30 H30B 109.5
C28 C30 H30C 109.5
H30A C30 H30C 109.5
H30B C30 H30C 109.5
N2 C31 C36 126.4(6)
N2 C31 C32 117.4(5)
C36 C31 C32 116.1(6)
C33 C32 C31 121.2(6)
C33 C32 P4 127.5(5)
C31 C32 P4 111.1(5)
C34 C33 C32 120.8(7)
C34 C33 H33 119.6
C32 C33 H33 119.6
C33 C34 C35 118.5(7)
C33 C34 H34 120.8
C35 C34 H34 120.8
C36 C35 C34 121.8(7)
C36 C35 H35 119.1
C34 C35 H35 119.1
C35 C36 C31 121.6(6)
C35 C36 H36 119.2
C31 C36 H36 119.2
N2 C37 C38 117.7(5)
N2 C37 C42 125.4(6)
C38 C37 C42 116.8(6)
C39 C38 C37 121.2(6)
C39 C38 P3 126.4(5)
C37 C38 P3 112.3(5)
C40 C39 C38 121.0(7)
C40 C39 H39 119.5
C38 C39 H39 119.5
C39 C40 C41 118.4(7)
C39 C40 H40 120.8
C41 C40 H40 120.8
C42 C41 C40 121.5(6)
C42 C41 H41 119.2
C40 C41 H41 119.2
C41 C42 C37 120.9(6)
C41 C42 H42 119.5
C37 C42 H42 119.5
C48 C43 C44 117.9(6)
C48 C43 P4 122.1(5)
C44 C43 P4 120.0(5)
C45 C44 C43 121.2(7)
C45 C44 H44 119.4
C43 C44 H44 119.4
C44 C45 C46 120.7(7)
C44 C45 H45 119.7
C46 C45 H45 119.7
C47 C46 C45 118.9(7)
C47 C46 H46 120.6
C45 C46 H46 120.6
C46 C47 C48 120.9(7)
C46 C47 H47 119.6
C48 C47 H47 119.6
C47 C48 C43 120.5(7)
C47 C48 H48 119.8
C43 C48 H48 119.8
C54 C49 C50 119.6(6)
C54 C49 P4 123.4(5)
C50 C49 P4 117.0(5)
C51 C50 C49 119.9(6)
C51 C50 H50 120.1
C49 C50 H50 120.1
C52 C51 C50 120.6(6)
C52 C51 H51 119.7
C50 C51 H51 119.7
C51 C52 C53 120.6(6)
C51 C52 H52 119.7
C53 C52 H52 119.7
C52 C53 C54 119.0(6)
C52 C53 H53 120.5
C54 C53 H53 120.5
C49 C54 C53 120.3(6)
C49 C54 H54 119.8
C53 C54 H54 119.8
C57 C55 C56 110.7(7)
C57 C55 P3 112.6(5)
C56 C55 P3 108.9(5)
C57 C55 H55 108.2
C56 C55 H55 108.2
P3 C55 H55 108.2
C55 C56 H56A 109.5
C55 C56 H56B 109.5
H56A C56 H56B 109.5
C55 C56 H56C 109.5
H56A C56 H56C 109.5
H56B C56 H56C 109.5
C55 C57 H57A 109.5
C55 C57 H57B 109.5
H57A C57 H57B 109.5
C55 C57 H57C 109.5
H57A C57 H57C 109.5
H57B C57 H57C 109.5
C59 C58 C60 112.3(7)
C59 C58 P3 108.5(5)
C60 C58 P3 113.8(5)
C59 C58 H58 107.3
C60 C58 H58 107.3
P3 C58 H58 107.3
C58 C59 H59A 109.5
C58 C59 H59B 109.5
H59A C59 H59B 109.5
C58 C59 H59C 109.5
H59A C59 H59C 109.5
H59B C59 H59C 109.5
C58 C60 H60A 109.5
C58 C60 H60B 109.5
H60A C60 H60B 109.5
C58 C60 H60C 109.5
H60A C60 H60C 109.5
H60B C60 H60C 109.5
C62 C61 H61A 109.5
C62 C61 H61B 109.5
H61A C61 H61B 109.5
C62 C61 H61C 109.5
H61A C61 H61C 109.5
H61B C61 H61C 109.5
C67 C62 C63 118.1(8)
C67 C62 C61 120.5(8)
C63 C62 C61 121.3(8)
C62 C63 C64 122.7(8)
C62 C63 H63 118.6
C64 C63 H63 118.6
C65 C64 C63 119.1(9)
C65 C64 H64 120.5
C63 C64 H64 120.5
C64 C65 C66 118.5(9)
C64 C65 H65 120.7
C66 C65 H65 120.7
C67 C66 C65 120.5(10)
C67 C66 H66 119.7
C65 C66 H66 119.7
C62 C67 C66 121.0(9)
C62 C67 H67 119.5
C66 C67 H67 119.5
C69 C68 H68A 109.5
C69 C68 H68B 109.5
H68A C68 H68B 109.5
C69 C68 H68C 109.5
H68A C68 H68C 109.5
H68B C68 H68C 109.5
C70 C69 C74 120.0
C70 C69 C68 119.5(6)
C74 C69 C68 120.4(6)
C71 C70 C69 120.0
C71 C70 H70 120.0
C69 C70 H70 120.0
C70 C71 C72 120.0
C70 C71 H71 120.0
C72 C71 H71 120.0
C71 C72 C73 120.0
C71 C72 H72 120.0
C73 C72 H72 120.0
C72 C73 C74 120.0
C72 C73 H73 120.0
C74 C73 H73 120.0
C73 C74 C69 120.0
C73 C74 H74 120.0
C69 C74 H74 120.0
C1 N1 C7 120.5(5)
C1 N1 Ni1 119.6(4)
C7 N1 Ni1 119.7(4)
C31 N2 C37 120.9(5)
C31 N2 Ni2 119.1(4)
C37 N2 Ni2 120.0(4)
N1 Ni1 Cl1 178.33(16)
N1 Ni1 P2 85.06(15)
Cl1 Ni1 P2 95.50(7)
N1 Ni1 P1 85.42(15)
Cl1 Ni1 P1 94.23(7)
P2 Ni1 P1 167.88(7)
N2 Ni2 Cl2 177.94(17)
N2 Ni2 P3 85.42(17)
Cl2 Ni2 P3 94.93(7)
N2 Ni2 P4 84.40(17)
Cl2 Ni2 P4 95.34(7)
P3 Ni2 P4 169.43(7)
C2 P1 C13 109.3(3)
C2 P1 C19 104.8(3)
C13 P1 C19 105.7(3)
C2 P1 Ni1 99.95(19)
C13 P1 Ni1 119.60(19)
C19 P1 Ni1 116.3(2)
C8 P2 C25 107.8(3)
C8 P2 C28 105.9(3)
C25 P2 C28 107.2(3)
C8 P2 Ni1 99.6(2)
C25 P2 Ni1 112.60(19)
C28 P2 Ni1 122.5(2)
C38 P3 C55 105.6(3)
C38 P3 C58 108.4(3)
C55 P3 C58 106.9(3)
C38 P3 Ni2 99.7(2)
C55 P3 Ni2 120.1(3)
C58 P3 Ni2 114.9(2)
C32 P4 C43 108.0(3)
C32 P4 C49 106.7(3)
C43 P4 C49 106.1(3)
C32 P4 Ni2 99.9(2)
C43 P4 Ni2 123.6(2)
C49 P4 Ni2 111.4(2)

loop_
_geom_bond_atom_site_label_1
_geom_bond_atom_site_label_2
_geom_bond_distance
C1 N1 1.399(7)
C1 C6 1.402(8)
C1 C2 1.415(8)
C2 C3 1.388(7)
C2 P1 1.787(6)
C3 C4 1.380(8)
C3 H3 0.9500
C4 C5 1.394(8)
C4 H4 0.9500
C5 C6 1.365(8)
C5 H5 0.9500
C6 H6 0.9500
C7 C12 1.390(8)
C7 C8 1.410(8)
C7 N1 1.411(7)
C8 C9 1.405(7)
C8 P2 1.794(6)
C9 C10 1.377(8)
C9 H9 0.9500
C10 C11 1.390(8)
C10 H10 0.9500
C11 C12 1.377(8)
C11 H11 0.9500
C12 H12 0.9500
C13 C18 1.389(8)
C13 C14 1.392(8)
C13 P1 1.794(6)
C14 C15 1.386(8)
C14 H14 0.9500
C15 C16 1.375(9)
C15 H15 0.9500
C16 C17 1.369(9)
C16 H16 0.9500
C17 C18 1.378(9)
C17 H17 0.9500
C18 H18 0.9500
C19 C20 1.380(8)
C19 C24 1.387(8)
C19 P1 1.816(6)
C20 C21 1.397(9)
C20 H20 0.9500
C21 C22 1.366(10)
C21 H21 0.9500
C22 C23 1.356(10)
C22 H22 0.9500
C23 C24 1.368(8)
C23 H23 0.9500
C24 H24 0.9500
C25 C26 1.525(8)
C25 C27 1.548(8)
C25 P2 1.825(6)
C25 H25 1.0000
C26 H26A 0.9800
C26 H26B 0.9800
C26 H26C 0.9800
C27 H27A 0.9800
C27 H27B 0.9800
C27 H27C 0.9800
C28 C29 1.531(9)
C28 C30 1.541(9)
C28 P2 1.830(6)
C28 H28 1.0000
C29 H29A 0.9800
C29 H29B 0.9800
C29 H29C 0.9800
C30 H30A 0.9800
C30 H30B 0.9800
C30 H30C 0.9800
C31 N2 1.391(7)
C31 C36 1.416(7)
C31 C32 1.421(8)
C32 C33 1.386(8)
C32 P4 1.787(6)
C33 C34 1.380(8)
C33 H33 0.9500
C34 C35 1.392(9)
C34 H34 0.9500
C35 C36 1.353(9)
C35 H35 0.9500
C36 H36 0.9500
C37 N2 1.392(7)
C37 C38 1.396(8)
C37 C42 1.412(8)
C38 C39 1.394(9)
C38 P3 1.803(6)
C39 C40 1.375(8)
C39 H39 0.9500
C40 C41 1.381(9)
C40 H40 0.9500
C41 C42 1.377(9)
C41 H41 0.9500
C42 H42 0.9500
C43 C48 1.388(9)
C43 C44 1.391(8)
C43 P4 1.799(7)
C44 C45 1.367(9)
C44 H44 0.9500
C45 C46 1.383(11)
C45 H45 0.9500
C46 C47 1.369(10)
C46 H46 0.9500
C47 C48 1.386(9)
C47 H47 0.9500
C48 H48 0.9500
C49 C54 1.383(8)
C49 C50 1.394(8)
C49 P4 1.812(6)
C50 C51 1.371(8)
C50 H50 0.9500
C51 C52 1.371(8)
C51 H51 0.9500
C52 C53 1.387(8)
C52 H52 0.9500
C53 C54 1.392(8)
C53 H53 0.9500
C54 H54 0.9500
C55 C57 1.527(9)
C55 C56 1.529(10)
C55 P3 1.821(7)
C55 H55 1.0000
C56 H56A 0.9800
C56 H56B 0.9800
C56 H56C 0.9800
C57 H57A 0.9800
C57 H57B 0.9800
C57 H57C 0.9800
C58 C59 1.527(10)
C58 C60 1.534(10)
C58 P3 1.825(6)
C58 H58 1.0000
C59 H59A 0.9800
C59 H59B 0.9800
C59 H59C 0.9800
C60 H60A 0.9800
C60 H60B 0.9800
C60 H60C 0.9800
C61 C62 1.494(10)
C61 H61A 0.9800
C61 H61B 0.9800
C61 H61C 0.9800
C62 C67 1.354(10)
C62 C63 1.362(10)
C63 C64 1.369(10)
C63 H63 0.9500
C64 C65 1.367(11)
C64 H64 0.9500
C65 C66 1.396(13)
C65 H65 0.9500
C66 C67 1.363(12)
C66 H66 0.9500
C67 H67 0.9500
C68 C69 1.459(9)
C68 H68A 0.9800
C68 H68B 0.9800
C68 H68C 0.9800
C69 C70 1.3900
C69 C74 1.3900
C70 C71 1.3900
C70 H70 0.9500
C71 C72 1.3900
C71 H71 0.9500
C72 C73 1.3900
C72 H72 0.9500
C73 C74 1.3900
C73 H73 0.9500
C74 H74 0.9500
Cl1 Ni1 2.1691(18)
Cl2 Ni2 2.1632(16)
N1 Ni1 1.888(5)
N2 Ni2 1.885(4)
Ni1 P2 2.1871(18)
Ni1 P1 2.1877(18)
Ni2 P3 2.176(2)
Ni2 P4 2.180(2)
